data_1574724
loop_
_publ_author_name
'Mihm, Cornelius'
'Kar, Sourav'
'Sachs, Andreas'
'Duwe, Dario'
'Dewhurst, Rian D.'
'Braunschweig, Holger'

_publ_section_title
;
 Synthesis of symmetrical and unsymmetrical cyclic diborenes via
 NHC-directed C--H borylation
;
_journal_issue 25
_journal_name_full 'Chemical Science'
_journal_page_first 11637
_journal_page_last 11643
_journal_paper_doi 10.1039/D5SC03150H
_journal_volume 16
_journal_year 2025
_chemical_absolute_configuration unk
_chemical_formula_moiety 'C44 H56 B2 N4'
_chemical_formula_sum 'C44 H56 B2 N4'
_chemical_formula_weight 662.54
_space_group_crystal_system tetragonal
_space_group_IT_number 114
_space_group_name_Hall 'P -4 2n'
_space_group_name_H-M_alt 'P -4 21 c'
_atom_sites_solution_hydrogens mixed
_atom_sites_solution_primary dual
_atom_sites_solution_secondary difmap
_audit_creation_date 2023-03-29
_audit_creation_method 'CIF-fill 1.3t (K.Radacki, 2005-23)'
_audit_update_record
;
2025-04-29 deposited with the CCDC.	2025-05-27 downloaded from the CCDC.
;
_cell_angle_alpha 90
_cell_angle_beta 90
_cell_angle_gamma 90
_cell_formula_units_Z 8
_cell_length_a 18.90630(10)
_cell_length_b 18.90630(10)
_cell_length_c 23.2427(3)
_cell_measurement_reflns_used 41353
_cell_measurement_temperature 100(2)
_cell_measurement_theta_max 73.4770
_cell_measurement_theta_min 2.9750
_cell_volume 8308.06(12)
_computing_cell_refinement 'CrysAlisPro 1.171.42.84a (Rigaku OD, 2023)'
_computing_data_collection 'CrysAlisPro 1.171.42.84a (Rigaku OD, 2023)'
_computing_data_reduction 'CrysAlisPro 1.171.42.84a (Rigaku OD, 2023)'
_computing_molecular_graphics 'ShelXLe (Huebschle et all, 2011)'
_computing_publication_material 'SHELXL-2018/3 (Sheldrick, 2018)'
_computing_structure_refinement 'SHELXL-2018/3 (Sheldrick, 2018)'
_computing_structure_solution 'SHELXT 2014/5 (Sheldrick, 2014)'
_diffrn_ambient_environment N~2~
_diffrn_ambient_temperature 100(2)
_diffrn_detector HPA
_diffrn_detector_area_resol_mean 10.0
_diffrn_detector_type 'HyPix Arc150'
_diffrn_measured_fraction_theta_full 1.000
_diffrn_measured_fraction_theta_max 0.997
_diffrn_measurement_details
;
 List of Runs (angles in degrees, time in seconds):
 --------------------------------------------------------------------------
  1  \w     62.00 126.00   0.50    0.50    --   84.69  15.00 -30.00  128
  2  \w     97.00 133.00   0.50    0.50    --   84.69  15.00   0.00   72
  3  \w     59.00 127.00   0.50    0.50    --   84.69  15.00-120.00  136
  4  \w     66.00  92.00   0.50    0.50    --   76.90-112.00-180.00   52
  5  \w     24.00  58.00   0.50    0.50    --   71.34-126.00 -90.00   68
  6  \w     39.00  64.00   0.50    0.50    --   84.69-112.00-180.00   50
  7  \w     26.00  55.00   0.50    0.50    --   71.34-126.00 -60.00   58
  8  \w     45.00  92.00   0.50    0.50    --   76.90-112.00 -30.00   94
  9  \w     36.00  64.00   0.50    0.50    --   76.90-112.00  60.00   56
 10  \w     27.00  61.00   0.50    0.50    --   58.57 -95.00  30.00   68
 11  \w     16.00  46.00   0.50    0.50    --   58.57 -95.00  60.00   60
 12  \w     23.00  55.00   0.50    0.50    --   58.57 -95.00  90.00   64
 13  \w     36.00  61.00   0.50    0.50    --   76.90 -95.00 120.00   50
 14  \w     65.00  91.00   0.50    0.50    --   84.69 -95.00 120.00   52
 15  \w     50.00  92.00   0.50    0.50    --   76.90-112.00 150.00   84
 16  \w     16.00  52.00   0.50    0.50    --   58.57 -95.00 150.00   72
 17  \w     38.00  71.00   0.50    0.50    --   76.90 -95.00  90.00   66
 18  \w     29.00  54.00   0.50    0.50    --   71.34 -95.00 -30.00   50
 19  \w     25.00  50.00   0.50    0.50    --   58.57 -95.00 -60.00   50
 20  \w     46.00  92.00   0.50    0.50    --   84.69 -95.00 -90.00   92
 21  \w     56.00  92.00   0.50    0.50    --   84.69 -95.00-150.00   72
 22  \w     43.00  92.00   0.50    0.50    --   84.69 -95.00-180.00   98
 23  \w     44.00  92.00   0.50    0.50    --   84.69 -95.00   0.00   96
 24  \w     53.00  92.00   0.50    0.50    --   84.69 -95.00 -30.00   78
 25  \w     66.00  92.00   0.50    0.50    --   84.69 -95.00  30.00   52
 26  \w     66.00  91.00   0.50    0.50    --   84.69 -95.00 -60.00   50
 27  \w     42.00  92.00   0.50    0.50    --   84.69 -95.00  60.00  100
 28  \w     67.00  92.00   0.50    0.50    --   84.69 -95.00  90.00   50
 29  \w     66.00  91.00   0.50    0.50    --   84.69 -95.00 150.00   50
 30  \w    -99.00 -31.00   0.50    0.50    --  -60.16 -15.00-150.00  136
 31  \w   -114.00 -84.00   0.50    0.50    --  -69.76 -15.00 -60.00   60
 32  \w    -72.00 -47.00   0.50    0.50    --  -69.76 -15.00 -60.00   50
 33  \w   -127.00 -43.00   0.50    0.50    --  -76.35 -15.00 -30.00  168
 34  \w   -106.00 -80.00   0.50    0.50    --  -69.76 -15.00  30.00   52
 35  \w    -66.00 -37.00   0.50    0.50    --  -69.76 -15.00  30.00   58
 36  \w   -127.00 -40.00   0.50    0.50    --  -76.35 -15.00  60.00  174
 37  \w    -99.00 -48.00   0.50    0.50    --  -69.76 -15.00 120.00  102
 38  \w    -92.00 -60.00   0.50    0.50    --  -79.50 105.00   2.88   64
 39  \w    -68.00 -33.00   0.50    0.50    --  -76.35 112.00 150.00   70
 40  \w    -57.00 -31.00   0.50    0.50    --  -76.35 112.00 -60.00   52
 41  \w    -97.00 -33.00   0.50    0.50    --  -79.50 118.00-164.77  128
;
_diffrn_measurement_device 'four-circle diffractometer'
_diffrn_measurement_device_type 'Rigaku XtaLAB Synergy-R'
_diffrn_measurement_method '\w scans'
_diffrn_orient_matrix_type
;
 CrysAlisPro convention (1999,Acta A55,543-557)
;
_diffrn_orient_matrix_UB_11 -0.0310794000
_diffrn_orient_matrix_UB_12 0.0208491000
_diffrn_orient_matrix_UB_13 -0.0588895000
_diffrn_orient_matrix_UB_21 0.0416036000
_diffrn_orient_matrix_UB_22 0.0700181000
_diffrn_orient_matrix_UB_23 0.0019197000
_diffrn_orient_matrix_UB_31 0.0627374000
_diffrn_orient_matrix_UB_32 -0.0360909000
_diffrn_orient_matrix_UB_33 -0.0304317000
_diffrn_radiation_monochromator 'multi-layer mirror'
_diffrn_radiation_probe x-ray
_diffrn_radiation_type CuK\a
_diffrn_radiation_wavelength 1.54184
_diffrn_radiation_xray_symbol K-L~2,3~
_diffrn_reflns_av_R_equivalents 0.0623
_diffrn_reflns_av_unetI/netI 0.0235
_diffrn_reflns_Laue_measured_fraction_full 1.000
_diffrn_reflns_Laue_measured_fraction_max 0.997
_diffrn_reflns_limit_h_max 23
_diffrn_reflns_limit_h_min -20
_diffrn_reflns_limit_k_max 23
_diffrn_reflns_limit_k_min -23
_diffrn_reflns_limit_l_max 27
_diffrn_reflns_limit_l_min -28
_diffrn_reflns_number 109071
_diffrn_reflns_point_group_measured_fraction_full 1.000
_diffrn_reflns_point_group_measured_fraction_max 0.991
_diffrn_reflns_theta_full 67.684
_diffrn_reflns_theta_max 74.982
_diffrn_reflns_theta_min 3.013
_diffrn_source 'rotating-anode X-ray tube'
_diffrn_source_type 'PhotonJet-R X-ray Source'
_exptl_absorpt_coefficient_mu 0.459
_exptl_absorpt_correction_T_max 1.000
_exptl_absorpt_correction_T_min 0.770
_exptl_absorpt_correction_type gaussian
_exptl_absorpt_process_details
;
 CrysAlisPro 1.171.42.84a (Rigaku Oxford Diffraction, 2023) Numerical 
 absorption correction based on gaussian integration over a multifaceted 
 crystal model Empirical absorption correction using spherical harmonics, 
 implemented in SCALE3 ABSPACK scaling algorithm.
;
_exptl_crystal_colour purple
_exptl_crystal_density_diffrn 1.059
_exptl_crystal_description block
_exptl_crystal_F_000 2864
_exptl_crystal_preparation
;
 Crystals were grown from saturated solution of benzene, pentane at 25 \%C. 
 For data collection the crystal was immersed in a film of perfluoropolyether 
 oil, mounted on a polyimide loop and transferred to stream of cold nitrogen 
 (Oxford Cryostream 800).
;
_exptl_crystal_size_max 0.220
_exptl_crystal_size_mid 0.170
_exptl_crystal_size_min 0.080
_refine_diff_density_max 0.200
_refine_diff_density_min -0.203
_refine_diff_density_rms 0.039
_refine_ls_abs_structure_details
;
 Flack x determined using 3259 quotients [(I+)-(I-)]/[(I+)+(I-)] (Parsons, 
 Flack and Wagner, Acta Cryst. B69 (2013) 249-259).
;
_refine_ls_abs_structure_Flack 0.06(11)
_refine_ls_extinction_method none
_refine_ls_goodness_of_fit_ref 1.047
_refine_ls_hydrogen_treatment mixed
_refine_ls_matrix_type full
_refine_ls_number_parameters 464
_refine_ls_number_reflns 8485
_refine_ls_number_restraints 0
_refine_ls_restrained_S_all 1.047
_refine_ls_R_factor_all 0.0482
_refine_ls_R_factor_gt 0.0434
_refine_ls_shift/su_max 0.013
_refine_ls_shift/su_mean 0.002
_refine_ls_structure_factor_coef Fsqd
_refine_ls_weighting_details
;
 w=1/[\s^2^(Fo^2^)+(0.0757P)^2^+1.1987P] where P=(Fo^2^+2Fc^2^)/3
;
_refine_ls_weighting_scheme calc
_refine_ls_wR_factor_gt 0.1160
_refine_ls_wR_factor_ref 0.1197
_reflns_Friedel_coverage 0.826
_reflns_Friedel_fraction_full 1.000
_reflns_Friedel_fraction_max 0.984
_reflns_number_gt 7755
_reflns_number_total 8485
_reflns_threshold_expression 'I > 2\s(I)'
_cod_data_source_file d5sc03150h2.cif
_cod_data_source_block diborene_7
_cod_depositor_comments 'Adding full bibliography for 1574720--1574725.cif.'
_cod_original_cell_volume 8308.06(14)
_cod_database_code 1574724
_shelx_shelxl_version_number 2018/3
_shelx_space_group_comment
;
 The symmetry employed for this shelxl refinement is uniquely defined by the 
 following loop, which should always be used as a source of symmetry 
 information in preference to the above space-group names. They are only 
 intended as comments.
;
_shelx_estimated_absorpt_t_min 0.906
_shelx_estimated_absorpt_t_max 0.964

loop_
_space_group_symop_operation_xyz
'x, y, z'
'-x, -y, z'
'y, -x, -z'
'-y, x, -z'
'-x+1/2, y+1/2, -z+1/2'
'x+1/2, -y+1/2, -z+1/2'
'-y+1/2, -x+1/2, z+1/2'
'y+1/2, x+1/2, z+1/2'

loop_
_atom_site_label
_atom_site_type_symbol
_atom_site_fract_x
_atom_site_fract_y
_atom_site_fract_z
_atom_site_U_iso_or_equiv
_atom_site_adp_type
_atom_site_occupancy
_atom_site_site_symmetry_order
_atom_site_calc_flag
_atom_site_refinement_flags_posn
_atom_site_refinement_flags_adp
_atom_site_refinement_flags_occupancy
_atom_site_disorder_assembly
_atom_site_disorder_group
B1_1 B 0.33125(14) 0.18452(14) 0.58752(12) 0.0314(5) Uani 1 1 d . . . . .
H1_1 H 0.3099(17) 0.1779(17) 0.6319(13) 0.047 Uiso 1 1 d . U . . .
B2_1 B 0.34107(13) 0.25807(14) 0.55551(12) 0.0304(5) Uani 1 1 d . . . . .
C3_1 C 0.35648(11) 0.28251(12) 0.49160(10) 0.0291(5) Uani 1 1 d . . . . .
C4_1 C 0.36672(12) 0.24727(13) 0.43922(10) 0.0314(5) Uani 1 1 d . . . . .
H4_1 H 0.365292 0.197052 0.438370 0.038 Uiso 1 1 calc R U . . .
C5_1 C 0.37880(12) 0.28392(13) 0.38890(10) 0.0332(5) Uani 1 1 d . . . . .
H5_1 H 0.385855 0.258650 0.354041 0.040 Uiso 1 1 calc R U . . .
C6_1 C 0.38080(12) 0.35758(13) 0.38857(10) 0.0326(5) Uani 1 1 d . . . . .
H6_1 H 0.389731 0.381763 0.353487 0.039 Uiso 1 1 calc R U . . .
C7_1 C 0.36990(12) 0.39657(12) 0.43892(10) 0.0312(5) Uani 1 1 d . . . . .
C8_1 C 0.35732(11) 0.35784(12) 0.48900(10) 0.0286(4) Uani 1 1 d . . . . .
N9_1 N 0.34195(10) 0.38451(9) 0.54386(8) 0.0296(4) Uani 1 1 d . . . . .
C10_1 C 0.33225(12) 0.33170(12) 0.58306(9) 0.0292(4) Uani 1 1 d . . . . .
N11_1 N 0.32108(11) 0.36168(10) 0.63521(8) 0.0332(4) Uani 1 1 d . . . . .
C12_1 C 0.31580(15) 0.43909(12) 0.63080(11) 0.0380(6) Uani 1 1 d . . . . .
H12A_1 H 0.344942 0.462559 0.660604 0.046 Uiso 1 1 calc R U . . .
H12B_1 H 0.266144 0.454965 0.634803 0.046 Uiso 1 1 calc R U . . .
C13_1 C 0.34425(13) 0.45483(12) 0.57025(10) 0.0327(5) Uani 1 1 d . . . . .
H13A_1 H 0.313558 0.488739 0.549511 0.039 Uiso 1 1 calc R U . . .
H13B_1 H 0.393112 0.473580 0.571635 0.039 Uiso 1 1 calc R U . . .
C14_1 C 0.30910(13) 0.32421(12) 0.68759(10) 0.0344(5) Uani 1 1 d . . . . .
C15_1 C 0.24090(15) 0.29783(13) 0.69938(12) 0.0413(6) Uani 1 1 d . . . . .
C16_1 C 0.23120(18) 0.26320(15) 0.75140(14) 0.0530(8) Uani 1 1 d . . . . .
H16_1 H 0.185834 0.244798 0.760595 0.064 Uiso 1 1 calc R U . . .
C17_1 C 0.2857(2) 0.25490(15) 0.78997(13) 0.0554(8) Uani 1 1 d . . . . .
H17_1 H 0.277249 0.232503 0.825904 0.067 Uiso 1 1 calc R U . . .
C18_1 C 0.35258(19) 0.27893(14) 0.77670(12) 0.0482(7) Uani 1 1 d . . . . .
H18_1 H 0.390334 0.271036 0.802893 0.058 Uiso 1 1 calc R U . . .
C19_1 C 0.36544(15) 0.31460(13) 0.72543(10) 0.0374(5) Uani 1 1 d . . . . .
C20_1 C 0.44004(14) 0.33981(14) 0.71121(11) 0.0405(6) Uani 1 1 d . . . . .
H20_1 H 0.436841 0.369225 0.675545 0.049 Uiso 1 1 calc R U . . .
C21_1 C 0.4719(2) 0.3861(2) 0.75806(19) 0.0820(13) Uani 1 1 d . . . . .
H21A_1 H 0.517535 0.404721 0.744970 0.123 Uiso 1 1 calc R U . . .
H21B_1 H 0.478986 0.357833 0.792957 0.123 Uiso 1 1 calc R U . . .
H21C_1 H 0.439824 0.425428 0.766447 0.123 Uiso 1 1 calc R U . . .
C22_1 C 0.48819(18) 0.27750(17) 0.69784(17) 0.0598(8) Uani 1 1 d . . . . .
H22A_1 H 0.469927 0.251951 0.664301 0.090 Uiso 1 1 calc R U . . .
H22B_1 H 0.489700 0.245595 0.731049 0.090 Uiso 1 1 calc R U . . .
H22C_1 H 0.535980 0.294812 0.689566 0.090 Uiso 1 1 calc R U . . .
C23_1 C 0.18077(16) 0.30628(16) 0.65691(15) 0.0527(7) Uani 1 1 d . . . . .
H23_1 H 0.201488 0.321605 0.619332 0.063 Uiso 1 1 calc R U . . .
C24_1 C 0.14082(19) 0.23725(18) 0.64671(17) 0.0632(9) Uani 1 1 d . . . . .
H24A_1 H 0.102548 0.245365 0.619055 0.095 Uiso 1 1 calc R U . . .
H24B_1 H 0.120868 0.220458 0.683150 0.095 Uiso 1 1 calc R U . . .
H24C_1 H 0.173401 0.201606 0.631386 0.095 Uiso 1 1 calc R U . . .
C25_1 C 0.1290(2) 0.3641(2) 0.6769(3) 0.0902(15) Uani 1 1 d . . . . .
H25A_1 H 0.154063 0.409414 0.679523 0.135 Uiso 1 1 calc R U . . .
H25B_1 H 0.109857 0.351583 0.714664 0.135 Uiso 1 1 calc R U . . .
H25C_1 H 0.090277 0.368255 0.649065 0.135 Uiso 1 1 calc R U . . .
C26_1 C 0.37269(15) 0.47649(13) 0.43771(11) 0.0404(6) Uani 1 1 d . . . . .
H26A_1 H 0.390741 0.492300 0.400340 0.061 Uiso 1 1 calc R U . . .
H26B_1 H 0.404071 0.493383 0.468329 0.061 Uiso 1 1 calc R U . . .
H26C_1 H 0.325061 0.495578 0.443691 0.061 Uiso 1 1 calc R U . . .
C1_2 C 0.34422(12) 0.11183(11) 0.55773(10) 0.0292(5) Uani 1 1 d . . . . .
N2_2 N 0.29721(10) 0.05876(9) 0.55399(8) 0.0289(4) Uani 1 1 d . . . . .
C3_2 C 0.32268(13) -0.00036(12) 0.51847(12) 0.0358(5) Uani 1 1 d . . . . .
H3A_2 H 0.299253 -0.001051 0.480379 0.043 Uiso 1 1 calc R U . . .
H3B_2 H 0.315130 -0.046384 0.537831 0.043 Uiso 1 1 calc R U . . .
C4_2 C 0.40132(14) 0.01697(13) 0.51314(13) 0.0397(6) Uani 1 1 d . . . . .
H4A_2 H 0.430080 -0.013199 0.538918 0.048 Uiso 1 1 calc R U . . .
H4B_2 H 0.418012 0.010930 0.473064 0.048 Uiso 1 1 calc R U . . .
N5_2 N 0.40429(10) 0.09158(10) 0.53087(9) 0.0323(4) Uani 1 1 d . . . . .
C6_2 C 0.47232(13) 0.12446(12) 0.54007(12) 0.0385(6) Uani 1 1 d . . . . .
C7_2 C 0.50853(14) 0.14867(14) 0.49221(15) 0.0497(7) Uani 1 1 d . . . . .
H7_2 H 0.487627 0.145616 0.455127 0.060 Uiso 1 1 calc R U . . .
C8_2 C 0.57623(16) 0.17772(16) 0.4988(2) 0.0625(10) Uani 1 1 d . . . . .
H8_2 H 0.601656 0.194510 0.466331 0.075 Uiso 1 1 calc R U . . .
C9_2 C 0.60541(16) 0.18164(15) 0.5529(2) 0.0641(10) Uani 1 1 d . . . . .
H9_2 H 0.650712 0.202530 0.557753 0.077 Uiso 1 1 calc R U . . .
C10_2 C 0.56989(15) 0.15573(16) 0.59992(18) 0.0570(8) Uani 1 1 d . . . . .
H10_2 H 0.591405 0.158355 0.636797 0.068 Uiso 1 1 calc R U . . .
C11_2 C 0.50216(14) 0.12532(14) 0.59456(14) 0.0449(6) Uani 1 1 d . . . . .
C12_2 C 0.46656(17) 0.09482(18) 0.64645(13) 0.0513(7) Uani 1 1 d . . . . .
H12A_2 H 0.449303 0.047184 0.637541 0.077 Uiso 1 1 calc R U . . .
H12B_2 H 0.426628 0.124961 0.657491 0.077 Uiso 1 1 calc R U . . .
H12C_2 H 0.500427 0.092346 0.678307 0.077 Uiso 1 1 calc R U . . .
C13_2 C 0.22451(12) 0.06224(11) 0.57220(10) 0.0294(5) Uani 1 1 d . . . . .
C14_2 C 0.20778(13) 0.03773(12) 0.62718(11) 0.0327(5) Uani 1 1 d . . . . .
C15_2 C 0.13623(14) 0.03631(14) 0.64272(11) 0.0376(5) Uani 1 1 d . . . . .
H15_2 H 0.123049 0.020140 0.679902 0.045 Uiso 1 1 calc R U . . .
C16_2 C 0.08456(13) 0.05817(14) 0.60458(12) 0.0400(6) Uani 1 1 d . . . . .
H16_2 H 0.036155 0.055592 0.615355 0.048 Uiso 1 1 calc R U . . .
C17_2 C 0.10275(13) 0.08370(13) 0.55098(11) 0.0356(5) Uani 1 1 d . . . . .
H17_2 H 0.066700 0.099116 0.525416 0.043 Uiso 1 1 calc R U . . .
C18_2 C 0.17342(12) 0.08718(11) 0.53381(10) 0.0305(5) Uani 1 1 d . . . . .
C19_2 C 0.26372(14) 0.01365(13) 0.66976(11) 0.0376(5) Uani 1 1 d . . . . .
H19_2 H 0.311011 0.026725 0.653691 0.045 Uiso 1 1 calc R U . . .
C20_2 C 0.25595(19) 0.05023(16) 0.72804(13) 0.0513(7) Uani 1 1 d . . . . .
H20A_2 H 0.258008 0.101613 0.722728 0.077 Uiso 1 1 calc R U . . .
H20B_2 H 0.294435 0.035240 0.753515 0.077 Uiso 1 1 calc R U . . .
H20C_2 H 0.210428 0.037310 0.745242 0.077 Uiso 1 1 calc R U . . .
C21_2 C 0.26211(19) -0.06644(15) 0.67706(14) 0.0523(7) Uani 1 1 d . . . . .
H21A_2 H 0.269082 -0.089131 0.639573 0.078 Uiso 1 1 calc R U . . .
H21B_2 H 0.216262 -0.080721 0.692938 0.078 Uiso 1 1 calc R U . . .
H21C_2 H 0.299934 -0.080978 0.703346 0.078 Uiso 1 1 calc R U . . .
C22_2 C 0.19171(13) 0.11902(12) 0.47570(10) 0.0335(5) Uani 1 1 d . . . . .
H22_2 H 0.244277 0.117286 0.471115 0.040 Uiso 1 1 calc R U . . .
C23_2 C 0.16877(15) 0.19675(13) 0.47283(13) 0.0433(6) Uani 1 1 d . . . . .
H23A_2 H 0.183015 0.216920 0.435758 0.065 Uiso 1 1 calc R U . . .
H23B_2 H 0.191369 0.223195 0.504084 0.065 Uiso 1 1 calc R U . . .
H23C_2 H 0.117254 0.199794 0.476810 0.065 Uiso 1 1 calc R U . . .
C24_2 C 0.15882(16) 0.07756(15) 0.42617(12) 0.0462(6) Uani 1 1 d . . . . .
H24A_2 H 0.170019 0.100965 0.389667 0.069 Uiso 1 1 calc R U . . .
H24B_2 H 0.107391 0.075704 0.431179 0.069 Uiso 1 1 calc R U . . .
H24C_2 H 0.177930 0.029379 0.425843 0.069 Uiso 1 1 calc R U . . .

loop_
_atom_site_aniso_label
_atom_site_aniso_U_11
_atom_site_aniso_U_22
_atom_site_aniso_U_33
_atom_site_aniso_U_23
_atom_site_aniso_U_13
_atom_site_aniso_U_12
B1_1 0.0286(12) 0.0280(12) 0.0376(13) -0.0026(10) 0.0049(10) -0.0011(10)
B2_1 0.0270(11) 0.0281(12) 0.0361(13) -0.0032(10) 0.0002(10) 0.0016(9)
C3_1 0.0232(10) 0.0276(10) 0.0366(12) -0.0024(9) -0.0023(9) 0.0007(8)
C4_1 0.0268(10) 0.0311(11) 0.0363(12) -0.0056(9) 0.0003(9) 0.0003(9)
C5_1 0.0269(10) 0.0402(12) 0.0326(11) -0.0084(10) -0.0003(9) 0.0000(9)
C6_1 0.0289(11) 0.0397(12) 0.0293(11) 0.0029(9) -0.0004(9) 0.0002(9)
C7_1 0.0285(11) 0.0318(11) 0.0334(12) 0.0015(9) -0.0033(9) 0.0003(9)
C8_1 0.0255(10) 0.0300(11) 0.0302(11) -0.0013(9) -0.0035(8) 0.0008(8)
N9_1 0.0348(10) 0.0217(8) 0.0322(10) 0.0001(7) 0.0003(8) 0.0012(7)
C10_1 0.0280(10) 0.0279(11) 0.0317(11) 0.0006(9) -0.0016(9) 0.0004(8)
N11_1 0.0459(11) 0.0240(9) 0.0297(9) -0.0030(7) 0.0033(8) 0.0017(8)
C12_1 0.0535(15) 0.0245(11) 0.0359(12) -0.0032(9) 0.0031(11) 0.0038(10)
C13_1 0.0384(12) 0.0235(10) 0.0362(12) -0.0029(9) -0.0004(10) 0.0023(9)
C14_1 0.0446(13) 0.0251(10) 0.0336(11) -0.0044(9) 0.0078(10) -0.0003(10)
C15_1 0.0447(14) 0.0292(11) 0.0500(14) -0.0092(11) 0.0106(12) -0.0032(10)
C16_1 0.065(2) 0.0343(14) 0.0594(17) -0.0084(13) 0.0246(16) -0.0142(13)
C17_1 0.095(2) 0.0343(13) 0.0367(14) 0.0002(11) 0.0173(15) -0.0078(15)
C18_1 0.075(2) 0.0367(13) 0.0330(13) 0.0013(11) 0.0024(13) -0.0020(13)
C19_1 0.0513(15) 0.0292(11) 0.0315(11) -0.0023(9) 0.0056(10) 0.0027(10)
C20_1 0.0436(14) 0.0381(13) 0.0399(13) 0.0001(11) 0.0009(11) 0.0040(11)
C21_1 0.068(2) 0.079(3) 0.099(3) -0.045(2) 0.024(2) -0.026(2)
C22_1 0.0535(18) 0.0457(16) 0.080(2) -0.0002(16) 0.0075(16) 0.0076(14)
C23_1 0.0422(15) 0.0455(16) 0.0703(19) -0.0113(14) 0.0001(14) -0.0031(13)
C24_1 0.0503(17) 0.0541(18) 0.085(2) -0.0228(17) 0.0054(17) -0.0072(15)
C25_1 0.065(2) 0.062(2) 0.144(4) -0.041(3) -0.021(3) 0.0160(18)
C26_1 0.0507(15) 0.0331(12) 0.0374(13) 0.0050(10) 0.0010(11) -0.0011(11)
C1_2 0.0291(11) 0.0255(10) 0.0330(11) 0.0054(9) 0.0034(9) 0.0005(8)
N2_2 0.0272(9) 0.0231(8) 0.0363(10) -0.0021(7) 0.0027(8) 0.0000(7)
C3_2 0.0350(12) 0.0255(10) 0.0467(13) -0.0066(10) 0.0029(11) 0.0015(9)
C4_2 0.0348(12) 0.0275(11) 0.0567(16) -0.0068(11) 0.0071(11) 0.0023(9)
N5_2 0.0272(9) 0.0237(9) 0.0461(11) -0.0011(8) 0.0083(8) 0.0019(7)
C6_2 0.0280(11) 0.0256(11) 0.0619(16) 0.0003(11) 0.0097(11) 0.0034(9)
C7_2 0.0327(13) 0.0371(13) 0.079(2) 0.0155(14) 0.0147(13) 0.0087(11)
C8_2 0.0374(14) 0.0353(14) 0.115(3) 0.0201(17) 0.0267(18) 0.0070(12)
C9_2 0.0311(13) 0.0324(14) 0.129(3) -0.0062(17) 0.0108(18) 0.0034(11)
C10_2 0.0329(13) 0.0421(15) 0.096(3) -0.0210(16) -0.0023(15) 0.0036(12)
C11_2 0.0337(13) 0.0337(13) 0.0674(18) -0.0134(12) 0.0036(12) 0.0047(11)
C12_2 0.0477(16) 0.0534(17) 0.0529(16) -0.0067(14) -0.0033(13) 0.0059(13)
C13_2 0.0285(11) 0.0235(10) 0.0362(12) -0.0031(9) 0.0017(9) -0.0016(8)
C14_2 0.0344(12) 0.0258(10) 0.0377(12) 0.0014(9) 0.0018(10) -0.0025(9)
C15_2 0.0369(13) 0.0366(12) 0.0392(13) 0.0021(10) 0.0070(10) -0.0047(10)
C16_2 0.0290(12) 0.0399(13) 0.0510(15) -0.0018(11) 0.0066(11) -0.0025(10)
C17_2 0.0294(11) 0.0333(12) 0.0440(13) -0.0004(10) -0.0008(10) 0.0009(9)
C18_2 0.0300(11) 0.0241(10) 0.0374(12) -0.0037(9) 0.0003(9) -0.0006(8)
C19_2 0.0388(13) 0.0389(13) 0.0351(13) 0.0071(10) 0.0013(10) -0.0009(10)
C20_2 0.0643(19) 0.0466(15) 0.0430(15) -0.0030(12) -0.0114(14) 0.0015(14)
C21_2 0.067(2) 0.0388(14) 0.0505(16) 0.0067(12) -0.0047(15) 0.0063(13)
C22_2 0.0325(11) 0.0296(11) 0.0386(12) 0.0025(9) -0.0002(9) 0.0009(9)
C23_2 0.0468(14) 0.0320(12) 0.0511(15) 0.0082(11) -0.0024(12) 0.0014(11)
C24_2 0.0535(16) 0.0459(15) 0.0393(14) 0.0020(11) -0.0005(12) -0.0064(12)

loop_
_atom_type_symbol
_atom_type_description
_atom_type_scat_dispersion_real
_atom_type_scat_dispersion_imag
_atom_type_scat_source
C C 0.0181 0.0091 'International Tables Vol C Tables 4.2.6.8 and 6.1.1.4'
H H 0.0000 0.0000 'International Tables Vol C Tables 4.2.6.8 and 6.1.1.4'
B B 0.0090 0.0039 'International Tables Vol C Tables 4.2.6.8 and 6.1.1.4'
N N 0.0311 0.0180 'International Tables Vol C Tables 4.2.6.8 and 6.1.1.4'

loop_
_exptl_crystal_face_index_h
_exptl_crystal_face_index_k
_exptl_crystal_face_index_l
_exptl_crystal_face_perp_dist
1 0 1 0.0960
-1 0 -1 0.0612
0 0 1 0.0537
0 0 -1 0.0299
-1 1 -1 0.1132
1 -1 0 0.1081
0 -1 1 0.1149
0 1 -1 0.0836
1 0 -1 0.0501
-1 0 1 0.0841
1 1 -1 0.0952
1 -1 -1 0.0763
-1 1 1 0.1195
1 1 0 0.1223
0 -1 -1 0.0540
0 1 1 0.0931
1 1 1 0.1211
1 0 0 0.0918
-1 0 0 0.0827

loop_
_geom_angle_atom_site_label_1
_geom_angle_atom_site_label_2
_geom_angle_atom_site_label_3
_geom_angle
_geom_angle_site_symmetry_1
_geom_angle_site_symmetry_3
_geom_angle_publ_flag
C1_2 B1_1 B2_1 123.1(2) . . ?
C1_2 B1_1 H1_1 111.7(16) . . ?
B2_1 B1_1 H1_1 125.0(16) . . ?
C10_1 B2_1 C3_1 98.41(19) . . ?
C10_1 B2_1 B1_1 125.7(2) . . ?
C3_1 B2_1 B1_1 135.8(2) . . ?
C4_1 C3_1 C8_1 115.9(2) . . ?
C4_1 C3_1 B2_1 134.6(2) . . ?
C8_1 C3_1 B2_1 109.5(2) . . ?
C5_1 C4_1 C3_1 121.4(2) . . ?
C5_1 C4_1 H4_1 119.3 . . ?
C3_1 C4_1 H4_1 119.3 . . ?
C4_1 C5_1 C6_1 120.8(2) . . ?
C4_1 C5_1 H5_1 119.6 . . ?
C6_1 C5_1 H5_1 119.6 . . ?
C5_1 C6_1 C7_1 121.2(2) . . ?
C5_1 C6_1 H6_1 119.4 . . ?
C7_1 C6_1 H6_1 119.4 . . ?
C8_1 C7_1 C6_1 116.5(2) . . ?
C8_1 C7_1 C26_1 123.1(2) . . ?
C6_1 C7_1 C26_1 120.4(2) . . ?
C7_1 C8_1 N9_1 127.3(2) . . ?
C7_1 C8_1 C3_1 124.2(2) . . ?
N9_1 C8_1 C3_1 108.58(19) . . ?
C10_1 N9_1 C8_1 111.85(18) . . ?
C10_1 N9_1 C13_1 112.87(19) . . ?
C8_1 N9_1 C13_1 134.53(19) . . ?
N11_1 C10_1 N9_1 108.19(19) . . ?
N11_1 C10_1 B2_1 140.0(2) . . ?
N9_1 C10_1 B2_1 111.66(19) . . ?
C10_1 N11_1 C14_1 125.49(19) . . ?
C10_1 N11_1 C12_1 111.39(19) . . ?
C14_1 N11_1 C12_1 122.88(19) . . ?
N11_1 C12_1 C13_1 103.47(18) . . ?
N11_1 C12_1 H12A_1 111.1 . . ?
C13_1 C12_1 H12A_1 111.1 . . ?
N11_1 C12_1 H12B_1 111.1 . . ?
C13_1 C12_1 H12B_1 111.1 . . ?
H12A_1 C12_1 H12B_1 109.0 . . ?
N9_1 C13_1 C12_1 101.40(18) . . ?
N9_1 C13_1 H13A_1 111.5 . . ?
C12_1 C13_1 H13A_1 111.5 . . ?
N9_1 C13_1 H13B_1 111.5 . . ?
C12_1 C13_1 H13B_1 111.5 . . ?
H13A_1 C13_1 H13B_1 109.3 . . ?
C19_1 C14_1 C15_1 122.0(2) . . ?
C19_1 C14_1 N11_1 118.8(2) . . ?
C15_1 C14_1 N11_1 119.1(2) . . ?
C16_1 C15_1 C14_1 117.2(3) . . ?
C16_1 C15_1 C23_1 121.3(3) . . ?
C14_1 C15_1 C23_1 121.5(3) . . ?
C17_1 C16_1 C15_1 121.5(3) . . ?
C17_1 C16_1 H16_1 119.2 . . ?
C15_1 C16_1 H16_1 119.2 . . ?
C18_1 C17_1 C16_1 120.3(3) . . ?
C18_1 C17_1 H17_1 119.9 . . ?
C16_1 C17_1 H17_1 119.9 . . ?
C17_1 C18_1 C19_1 120.8(3) . . ?
C17_1 C18_1 H18_1 119.6 . . ?
C19_1 C18_1 H18_1 119.6 . . ?
C18_1 C19_1 C14_1 118.1(3) . . ?
C18_1 C19_1 C20_1 119.9(3) . . ?
C14_1 C19_1 C20_1 122.0(2) . . ?
C22_1 C20_1 C19_1 110.8(2) . . ?
C22_1 C20_1 C21_1 110.7(3) . . ?
C19_1 C20_1 C21_1 113.0(2) . . ?
C22_1 C20_1 H20_1 107.3 . . ?
C19_1 C20_1 H20_1 107.3 . . ?
C21_1 C20_1 H20_1 107.3 . . ?
C20_1 C21_1 H21A_1 109.5 . . ?
C20_1 C21_1 H21B_1 109.5 . . ?
H21A_1 C21_1 H21B_1 109.5 . . ?
C20_1 C21_1 H21C_1 109.5 . . ?
H21A_1 C21_1 H21C_1 109.5 . . ?
H21B_1 C21_1 H21C_1 109.5 . . ?
C20_1 C22_1 H22A_1 109.5 . . ?
C20_1 C22_1 H22B_1 109.5 . . ?
H22A_1 C22_1 H22B_1 109.5 . . ?
C20_1 C22_1 H22C_1 109.5 . . ?
H22A_1 C22_1 H22C_1 109.5 . . ?
H22B_1 C22_1 H22C_1 109.5 . . ?
C15_1 C23_1 C24_1 112.5(3) . . ?
C15_1 C23_1 C25_1 110.8(3) . . ?
C24_1 C23_1 C25_1 109.9(3) . . ?
C15_1 C23_1 H23_1 107.8 . . ?
C24_1 C23_1 H23_1 107.8 . . ?
C25_1 C23_1 H23_1 107.8 . . ?
C23_1 C24_1 H24A_1 109.5 . . ?
C23_1 C24_1 H24B_1 109.5 . . ?
H24A_1 C24_1 H24B_1 109.5 . . ?
C23_1 C24_1 H24C_1 109.5 . . ?
H24A_1 C24_1 H24C_1 109.5 . . ?
H24B_1 C24_1 H24C_1 109.5 . . ?
C23_1 C25_1 H25A_1 109.5 . . ?
C23_1 C25_1 H25B_1 109.5 . . ?
H25A_1 C25_1 H25B_1 109.5 . . ?
C23_1 C25_1 H25C_1 109.5 . . ?
H25A_1 C25_1 H25C_1 109.5 . . ?
H25B_1 C25_1 H25C_1 109.5 . . ?
C7_1 C26_1 H26A_1 109.5 . . ?
C7_1 C26_1 H26B_1 109.5 . . ?
H26A_1 C26_1 H26B_1 109.5 . . ?
C7_1 C26_1 H26C_1 109.5 . . ?
H26A_1 C26_1 H26C_1 109.5 . . ?
H26B_1 C26_1 H26C_1 109.5 . . ?
N2_2 C1_2 N5_2 108.34(19) . . ?
N2_2 C1_2 B1_1 125.7(2) . . ?
N5_2 C1_2 B1_1 126.0(2) . . ?
C1_2 N2_2 C13_2 125.36(19) . . ?
C1_2 N2_2 C3_2 112.78(19) . . ?
C13_2 N2_2 C3_2 120.82(18) . . ?
N2_2 C3_2 C4_2 101.61(19) . . ?
N2_2 C3_2 H3A_2 111.4 . . ?
C4_2 C3_2 H3A_2 111.4 . . ?
N2_2 C3_2 H3B_2 111.4 . . ?
C4_2 C3_2 H3B_2 111.4 . . ?
H3A_2 C3_2 H3B_2 109.3 . . ?
N5_2 C4_2 C3_2 102.71(18) . . ?
N5_2 C4_2 H4A_2 111.2 . . ?
C3_2 C4_2 H4A_2 111.2 . . ?
N5_2 C4_2 H4B_2 111.2 . . ?
C3_2 C4_2 H4B_2 111.2 . . ?
H4A_2 C4_2 H4B_2 109.1 . . ?
C1_2 N5_2 C6_2 123.9(2) . . ?
C1_2 N5_2 C4_2 111.66(19) . . ?
C6_2 N5_2 C4_2 119.23(18) . . ?
C7_2 C6_2 C11_2 121.9(3) . . ?
C7_2 C6_2 N5_2 117.6(3) . . ?
C11_2 C6_2 N5_2 120.2(2) . . ?
C6_2 C7_2 C8_2 119.5(3) . . ?
C6_2 C7_2 H7_2 120.2 . . ?
C8_2 C7_2 H7_2 120.2 . . ?
C9_2 C8_2 C7_2 119.2(3) . . ?
C9_2 C8_2 H8_2 120.4 . . ?
C7_2 C8_2 H8_2 120.4 . . ?
C10_2 C9_2 C8_2 120.8(3) . . ?
C10_2 C9_2 H9_2 119.6 . . ?
C8_2 C9_2 H9_2 119.6 . . ?
C9_2 C10_2 C11_2 121.3(3) . . ?
C9_2 C10_2 H10_2 119.4 . . ?
C11_2 C10_2 H10_2 119.4 . . ?
C6_2 C11_2 C10_2 117.1(3) . . ?
C6_2 C11_2 C12_2 123.3(2) . . ?
C10_2 C11_2 C12_2 119.6(3) . . ?
C11_2 C12_2 H12A_2 109.5 . . ?
C11_2 C12_2 H12B_2 109.5 . . ?
H12A_2 C12_2 H12B_2 109.5 . . ?
C11_2 C12_2 H12C_2 109.5 . . ?
H12A_2 C12_2 H12C_2 109.5 . . ?
H12B_2 C12_2 H12C_2 109.5 . . ?
C18_2 C13_2 C14_2 122.7(2) . . ?
C18_2 C13_2 N2_2 119.2(2) . . ?
C14_2 C13_2 N2_2 118.1(2) . . ?
C15_2 C14_2 C13_2 117.5(2) . . ?
C15_2 C14_2 C19_2 119.9(2) . . ?
C13_2 C14_2 C19_2 122.6(2) . . ?
C16_2 C15_2 C14_2 120.8(2) . . ?
C16_2 C15_2 H15_2 119.6 . . ?
C14_2 C15_2 H15_2 119.6 . . ?
C17_2 C16_2 C15_2 120.5(2) . . ?
C17_2 C16_2 H16_2 119.8 . . ?
C15_2 C16_2 H16_2 119.8 . . ?
C16_2 C17_2 C18_2 120.9(2) . . ?
C16_2 C17_2 H17_2 119.6 . . ?
C18_2 C17_2 H17_2 119.6 . . ?
C13_2 C18_2 C17_2 117.6(2) . . ?
C13_2 C18_2 C22_2 123.0(2) . . ?
C17_2 C18_2 C22_2 119.4(2) . . ?
C14_2 C19_2 C21_2 110.9(2) . . ?
C14_2 C19_2 C20_2 112.0(2) . . ?
C21_2 C19_2 C20_2 110.4(2) . . ?
C14_2 C19_2 H19_2 107.8 . . ?
C21_2 C19_2 H19_2 107.8 . . ?
C20_2 C19_2 H19_2 107.8 . . ?
C19_2 C20_2 H20A_2 109.5 . . ?
C19_2 C20_2 H20B_2 109.5 . . ?
H20A_2 C20_2 H20B_2 109.5 . . ?
C19_2 C20_2 H20C_2 109.5 . . ?
H20A_2 C20_2 H20C_2 109.5 . . ?
H20B_2 C20_2 H20C_2 109.5 . . ?
C19_2 C21_2 H21A_2 109.5 . . ?
C19_2 C21_2 H21B_2 109.5 . . ?
H21A_2 C21_2 H21B_2 109.5 . . ?
C19_2 C21_2 H21C_2 109.5 . . ?
H21A_2 C21_2 H21C_2 109.5 . . ?
H21B_2 C21_2 H21C_2 109.5 . . ?
C18_2 C22_2 C24_2 112.0(2) . . ?
C18_2 C22_2 C23_2 110.7(2) . . ?
C24_2 C22_2 C23_2 110.1(2) . . ?
C18_2 C22_2 H22_2 107.9 . . ?
C24_2 C22_2 H22_2 107.9 . . ?
C23_2 C22_2 H22_2 107.9 . . ?
C22_2 C23_2 H23A_2 109.5 . . ?
C22_2 C23_2 H23B_2 109.5 . . ?
H23A_2 C23_2 H23B_2 109.5 . . ?
C22_2 C23_2 H23C_2 109.5 . . ?
H23A_2 C23_2 H23C_2 109.5 . . ?
H23B_2 C23_2 H23C_2 109.5 . . ?
C22_2 C24_2 H24A_2 109.5 . . ?
C22_2 C24_2 H24B_2 109.5 . . ?
H24A_2 C24_2 H24B_2 109.5 . . ?
C22_2 C24_2 H24C_2 109.5 . . ?
H24A_2 C24_2 H24C_2 109.5 . . ?
H24B_2 C24_2 H24C_2 109.5 . . ?

loop_
_geom_bond_atom_site_label_1
_geom_bond_atom_site_label_2
_geom_bond_distance
_geom_bond_site_symmetry_2
_geom_bond_publ_flag
B1_1 C1_2 1.558(3) . ?
B1_1 B2_1 1.588(4) . ?
B1_1 H1_1 1.11(3) . ?
B2_1 C10_1 1.541(3) . ?
B2_1 C3_1 1.583(4) . ?
C3_1 C4_1 1.401(3) . ?
C3_1 C8_1 1.426(3) . ?
C4_1 C5_1 1.378(4) . ?
C4_1 H4_1 0.9500 . ?
C5_1 C6_1 1.393(3) . ?
C5_1 H5_1 0.9500 . ?
C6_1 C7_1 1.398(3) . ?
C6_1 H6_1 0.9500 . ?
C7_1 C8_1 1.396(3) . ?
C7_1 C26_1 1.512(3) . ?
C8_1 N9_1 1.402(3) . ?
N9_1 C10_1 1.364(3) . ?
N9_1 C13_1 1.465(3) . ?
C10_1 N11_1 1.355(3) . ?
N11_1 C14_1 1.427(3) . ?
N11_1 C12_1 1.471(3) . ?
C12_1 C13_1 1.536(3) . ?
C12_1 H12A_1 0.9900 . ?
C12_1 H12B_1 0.9900 . ?
C13_1 H13A_1 0.9900 . ?
C13_1 H13B_1 0.9900 . ?
C14_1 C19_1 1.393(4) . ?
C14_1 C15_1 1.409(4) . ?
C15_1 C16_1 1.387(4) . ?
C15_1 C23_1 1.514(4) . ?
C16_1 C17_1 1.375(5) . ?
C16_1 H16_1 0.9500 . ?
C17_1 C18_1 1.378(5) . ?
C17_1 H17_1 0.9500 . ?
C18_1 C19_1 1.391(4) . ?
C18_1 H18_1 0.9500 . ?
C19_1 C20_1 1.525(4) . ?
C20_1 C22_1 1.521(4) . ?
C20_1 C21_1 1.521(4) . ?
C20_1 H20_1 1.0000 . ?
C21_1 H21A_1 0.9800 . ?
C21_1 H21B_1 0.9800 . ?
C21_1 H21C_1 0.9800 . ?
C22_1 H22A_1 0.9800 . ?
C22_1 H22B_1 0.9800 . ?
C22_1 H22C_1 0.9800 . ?
C23_1 C24_1 1.526(4) . ?
C23_1 C25_1 1.539(5) . ?
C23_1 H23_1 1.0000 . ?
C24_1 H24A_1 0.9800 . ?
C24_1 H24B_1 0.9800 . ?
C24_1 H24C_1 0.9800 . ?
C25_1 H25A_1 0.9800 . ?
C25_1 H25B_1 0.9800 . ?
C25_1 H25C_1 0.9800 . ?
C26_1 H26A_1 0.9800 . ?
C26_1 H26B_1 0.9800 . ?
C26_1 H26C_1 0.9800 . ?
C1_2 N2_2 1.343(3) . ?
C1_2 N5_2 1.351(3) . ?
N2_2 C13_2 1.440(3) . ?
N2_2 C3_2 1.471(3) . ?
C3_2 C4_2 1.527(3) . ?
C3_2 H3A_2 0.9900 . ?
C3_2 H3B_2 0.9900 . ?
C4_2 N5_2 1.471(3) . ?
C4_2 H4A_2 0.9900 . ?
C4_2 H4B_2 0.9900 . ?
N5_2 C6_2 1.444(3) . ?
C6_2 C7_2 1.384(4) . ?
C6_2 C11_2 1.386(4) . ?
C7_2 C8_2 1.401(4) . ?
C7_2 H7_2 0.9500 . ?
C8_2 C9_2 1.374(6) . ?
C8_2 H8_2 0.9500 . ?
C9_2 C10_2 1.374(5) . ?
C9_2 H9_2 0.9500 . ?
C10_2 C11_2 1.409(4) . ?
C10_2 H10_2 0.9500 . ?
C11_2 C12_2 1.497(4) . ?
C12_2 H12A_2 0.9800 . ?
C12_2 H12B_2 0.9800 . ?
C12_2 H12C_2 0.9800 . ?
C13_2 C18_2 1.397(3) . ?
C13_2 C14_2 1.396(3) . ?
C14_2 C15_2 1.400(3) . ?
C14_2 C19_2 1.518(4) . ?
C15_2 C16_2 1.382(4) . ?
C15_2 H15_2 0.9500 . ?
C16_2 C17_2 1.379(4) . ?
C16_2 H16_2 0.9500 . ?
C17_2 C18_2 1.396(3) . ?
C17_2 H17_2 0.9500 . ?
C18_2 C22_2 1.519(3) . ?
C19_2 C21_2 1.524(4) . ?
C19_2 C20_2 1.528(4) . ?
C19_2 H19_2 1.0000 . ?
C20_2 H20A_2 0.9800 . ?
C20_2 H20B_2 0.9800 . ?
C20_2 H20C_2 0.9800 . ?
C21_2 H21A_2 0.9800 . ?
C21_2 H21B_2 0.9800 . ?
C21_2 H21C_2 0.9800 . ?
C22_2 C24_2 1.525(4) . ?
C22_2 C23_2 1.534(3) . ?
C22_2 H22_2 1.0000 . ?
C23_2 H23A_2 0.9800 . ?
C23_2 H23B_2 0.9800 . ?
C23_2 H23C_2 0.9800 . ?
C24_2 H24A_2 0.9800 . ?
C24_2 H24B_2 0.9800 . ?
C24_2 H24C_2 0.9800 . ?

loop_
_geom_torsion_atom_site_label_1
_geom_torsion_atom_site_label_2
_geom_torsion_atom_site_label_3
_geom_torsion_atom_site_label_4
_geom_torsion
_geom_torsion_site_symmetry_1
_geom_torsion_site_symmetry_2
_geom_torsion_site_symmetry_3
_geom_torsion_site_symmetry_4
_geom_torsion_publ_flag
C1_2 B1_1 B2_1 C10_1 -177.2(2) . . . . ?
C1_2 B1_1 B2_1 C3_1 7.1(4) . . . . ?
C10_1 B2_1 C3_1 C4_1 -175.9(2) . . . . ?
B1_1 B2_1 C3_1 C4_1 0.5(5) . . . . ?
C10_1 B2_1 C3_1 C8_1 1.7(2) . . . . ?
B1_1 B2_1 C3_1 C8_1 178.1(3) . . . . ?
C8_1 C3_1 C4_1 C5_1 1.8(3) . . . . ?
B2_1 C3_1 C4_1 C5_1 179.3(2) . . . . ?
C3_1 C4_1 C5_1 C6_1 -0.4(3) . . . . ?
C4_1 C5_1 C6_1 C7_1 -0.7(4) . . . . ?
C5_1 C6_1 C7_1 C8_1 0.2(3) . . . . ?
C5_1 C6_1 C7_1 C26_1 179.7(2) . . . . ?
C6_1 C7_1 C8_1 N9_1 -177.0(2) . . . . ?
C26_1 C7_1 C8_1 N9_1 3.6(4) . . . . ?
C6_1 C7_1 C8_1 C3_1 1.3(3) . . . . ?
C26_1 C7_1 C8_1 C3_1 -178.1(2) . . . . ?
C4_1 C3_1 C8_1 C7_1 -2.3(3) . . . . ?
B2_1 C3_1 C8_1 C7_1 179.6(2) . . . . ?
C4_1 C3_1 C8_1 N9_1 176.28(18) . . . . ?
B2_1 C3_1 C8_1 N9_1 -1.8(3) . . . . ?
C7_1 C8_1 N9_1 C10_1 179.7(2) . . . . ?
C3_1 C8_1 N9_1 C10_1 1.2(3) . . . . ?
C7_1 C8_1 N9_1 C13_1 -11.2(4) . . . . ?
C3_1 C8_1 N9_1 C13_1 170.2(2) . . . . ?
C8_1 N9_1 C10_1 N11_1 177.09(19) . . . . ?
C13_1 N9_1 C10_1 N11_1 5.5(3) . . . . ?
C8_1 N9_1 C10_1 B2_1 0.0(3) . . . . ?
C13_1 N9_1 C10_1 B2_1 -171.5(2) . . . . ?
C3_1 B2_1 C10_1 N11_1 -176.7(3) . . . . ?
B1_1 B2_1 C10_1 N11_1 6.3(5) . . . . ?
C3_1 B2_1 C10_1 N9_1 -1.0(2) . . . . ?
B1_1 B2_1 C10_1 N9_1 -178.0(2) . . . . ?
N9_1 C10_1 N11_1 C14_1 -179.6(2) . . . . ?
B2_1 C10_1 N11_1 C14_1 -3.9(5) . . . . ?
N9_1 C10_1 N11_1 C12_1 5.9(3) . . . . ?
B2_1 C10_1 N11_1 C12_1 -178.3(3) . . . . ?
C10_1 N11_1 C12_1 C13_1 -14.1(3) . . . . ?
C14_1 N11_1 C12_1 C13_1 171.3(2) . . . . ?
C10_1 N9_1 C13_1 C12_1 -13.6(3) . . . . ?
C8_1 N9_1 C13_1 C12_1 177.4(2) . . . . ?
N11_1 C12_1 C13_1 N9_1 15.6(2) . . . . ?
C10_1 N11_1 C14_1 C19_1 99.0(3) . . . . ?
C12_1 N11_1 C14_1 C19_1 -87.2(3) . . . . ?
C10_1 N11_1 C14_1 C15_1 -80.8(3) . . . . ?
C12_1 N11_1 C14_1 C15_1 93.1(3) . . . . ?
C19_1 C14_1 C15_1 C16_1 1.8(4) . . . . ?
N11_1 C14_1 C15_1 C16_1 -178.5(2) . . . . ?
C19_1 C14_1 C15_1 C23_1 -177.7(2) . . . . ?
N11_1 C14_1 C15_1 C23_1 2.0(3) . . . . ?
C14_1 C15_1 C16_1 C17_1 0.0(4) . . . . ?
C23_1 C15_1 C16_1 C17_1 179.5(3) . . . . ?
C15_1 C16_1 C17_1 C18_1 -2.3(4) . . . . ?
C16_1 C17_1 C18_1 C19_1 2.8(4) . . . . ?
C17_1 C18_1 C19_1 C14_1 -1.0(4) . . . . ?
C17_1 C18_1 C19_1 C20_1 -179.1(2) . . . . ?
C15_1 C14_1 C19_1 C18_1 -1.3(4) . . . . ?
N11_1 C14_1 C19_1 C18_1 179.0(2) . . . . ?
C15_1 C14_1 C19_1 C20_1 176.8(2) . . . . ?
N11_1 C14_1 C19_1 C20_1 -3.0(3) . . . . ?
C18_1 C19_1 C20_1 C22_1 70.3(3) . . . . ?
C14_1 C19_1 C20_1 C22_1 -107.7(3) . . . . ?
C18_1 C19_1 C20_1 C21_1 -54.7(4) . . . . ?
C14_1 C19_1 C20_1 C21_1 127.3(3) . . . . ?
C16_1 C15_1 C23_1 C24_1 -47.6(4) . . . . ?
C14_1 C15_1 C23_1 C24_1 131.8(3) . . . . ?
C16_1 C15_1 C23_1 C25_1 75.8(4) . . . . ?
C14_1 C15_1 C23_1 C25_1 -104.7(4) . . . . ?
B2_1 B1_1 C1_2 N2_2 -124.2(3) . . . . ?
B2_1 B1_1 C1_2 N5_2 55.2(3) . . . . ?
N5_2 C1_2 N2_2 C13_2 -173.4(2) . . . . ?
B1_1 C1_2 N2_2 C13_2 6.1(4) . . . . ?
N5_2 C1_2 N2_2 C3_2 -5.0(3) . . . . ?
B1_1 C1_2 N2_2 C3_2 174.4(2) . . . . ?
C1_2 N2_2 C3_2 C4_2 13.8(3) . . . . ?
C13_2 N2_2 C3_2 C4_2 -177.2(2) . . . . ?
N2_2 C3_2 C4_2 N5_2 -16.1(3) . . . . ?
N2_2 C1_2 N5_2 C6_2 -161.0(2) . . . . ?
B1_1 C1_2 N5_2 C6_2 19.5(4) . . . . ?
N2_2 C1_2 N5_2 C4_2 -6.8(3) . . . . ?
B1_1 C1_2 N5_2 C4_2 173.7(2) . . . . ?
C3_2 C4_2 N5_2 C1_2 14.9(3) . . . . ?
C3_2 C4_2 N5_2 C6_2 170.5(2) . . . . ?
C1_2 N5_2 C6_2 C7_2 -126.2(3) . . . . ?
C4_2 N5_2 C6_2 C7_2 81.4(3) . . . . ?
C1_2 N5_2 C6_2 C11_2 59.5(3) . . . . ?
C4_2 N5_2 C6_2 C11_2 -92.8(3) . . . . ?
C11_2 C6_2 C7_2 C8_2 -2.7(4) . . . . ?
N5_2 C6_2 C7_2 C8_2 -176.8(2) . . . . ?
C6_2 C7_2 C8_2 C9_2 0.0(4) . . . . ?
C7_2 C8_2 C9_2 C10_2 1.8(4) . . . . ?
C8_2 C9_2 C10_2 C11_2 -1.0(4) . . . . ?
C7_2 C6_2 C11_2 C10_2 3.5(4) . . . . ?
N5_2 C6_2 C11_2 C10_2 177.5(2) . . . . ?
C7_2 C6_2 C11_2 C12_2 -175.5(3) . . . . ?
N5_2 C6_2 C11_2 C12_2 -1.5(4) . . . . ?
C9_2 C10_2 C11_2 C6_2 -1.7(4) . . . . ?
C9_2 C10_2 C11_2 C12_2 177.3(3) . . . . ?
C1_2 N2_2 C13_2 C18_2 87.1(3) . . . . ?
C3_2 N2_2 C13_2 C18_2 -80.4(3) . . . . ?
C1_2 N2_2 C13_2 C14_2 -95.3(3) . . . . ?
C3_2 N2_2 C13_2 C14_2 97.2(3) . . . . ?
C18_2 C13_2 C14_2 C15_2 2.3(3) . . . . ?
N2_2 C13_2 C14_2 C15_2 -175.2(2) . . . . ?
C18_2 C13_2 C14_2 C19_2 -177.3(2) . . . . ?
N2_2 C13_2 C14_2 C19_2 5.3(3) . . . . ?
C13_2 C14_2 C15_2 C16_2 0.3(4) . . . . ?
C19_2 C14_2 C15_2 C16_2 179.9(2) . . . . ?
C14_2 C15_2 C16_2 C17_2 -1.8(4) . . . . ?
C15_2 C16_2 C17_2 C18_2 0.8(4) . . . . ?
C14_2 C13_2 C18_2 C17_2 -3.2(3) . . . . ?
N2_2 C13_2 C18_2 C17_2 174.2(2) . . . . ?
C14_2 C13_2 C18_2 C22_2 175.3(2) . . . . ?
N2_2 C13_2 C18_2 C22_2 -7.3(3) . . . . ?
C16_2 C17_2 C18_2 C13_2 1.6(3) . . . . ?
C16_2 C17_2 C18_2 C22_2 -176.9(2) . . . . ?
C15_2 C14_2 C19_2 C21_2 72.4(3) . . . . ?
C13_2 C14_2 C19_2 C21_2 -108.1(3) . . . . ?
C15_2 C14_2 C19_2 C20_2 -51.5(3) . . . . ?
C13_2 C14_2 C19_2 C20_2 128.0(3) . . . . ?
C13_2 C18_2 C22_2 C24_2 119.8(2) . . . . ?
C17_2 C18_2 C22_2 C24_2 -61.7(3) . . . . ?
C13_2 C18_2 C22_2 C23_2 -116.8(2) . . . . ?
C17_2 C18_2 C22_2 C23_2 61.7(3) . . . . ?
